data_4003727
loop_
_publ_author_name
'Zuluaga, Andr\'es Reyes'
'Brock, Aidan J.'
'Pfrunder, Michael C.'
'Phonsri, Wasinee'
'Murray, Keith S.'
'Harding, Phimphaka'
'Micallef, Aaron S.'
'Mullen, Kathleen M.'
'Clegg, Jack K.'
'Harding, David J.'
'McMurtrie, John C.'

_publ_section_title
;
 Three-Way Switchable Single-Crystal-to-Single-Crystal Solvatomorphic Spin
 Crossover in a Molecular Cocrystal
;
_journal_name_full 'Chemistry of Materials'
_journal_paper_doi 10.1021/acs.chemmater.0c03396
_journal_year 2020
_chemical_formula_moiety 'C34 H26 Fe N4 O4, C N S, C2 H3 N'
_chemical_formula_sum 'C37 H29 Fe N6 O4 S'
_chemical_formula_weight 709.57
_chemical_name_systematic
'bis(4-methoxy-2-(((quinolin-8-yl)imino)methyl)phenolato)-iron(iii) thiocyanate acetonitrile solvate'
_space_group_crystal_system triclinic
_space_group_IT_number 2
_space_group_name_Hall '-P 1'
_space_group_name_H-M_alt 'P -1'
_atom_sites_solution_hydrogens geom
_audit_creation_date 2020-07-22
_audit_creation_method
;
Olex2 1.3
(compiled 2020.06.28 svn.raecde09e for OlexSys, GUI svn.r6132)
;
_cell_angle_alpha 61.97(6)
_cell_angle_beta 83.70(5)
_cell_angle_gamma 70.40(4)
_cell_formula_units_Z 2
_cell_length_a 11.742(4)
_cell_length_b 12.726(6)
_cell_length_c 13.244(8)
_cell_measurement_reflns_used 1219
_cell_measurement_temperature 340.00(10)
_cell_measurement_theta_max 26.8730
_cell_measurement_theta_min 2.2180
_cell_volume 1642.9(17)
_computing_cell_refinement 'CrysAlisPro 1.171.40.63a (Rigaku OD, 2019)'
_computing_data_collection 'CrysAlisPro 1.171.40.63a (Rigaku OD, 2019)'
_computing_data_reduction 'CrysAlisPro 1.171.40.63a (Rigaku OD, 2019)'
_computing_molecular_graphics 'Olex2 1.3 (Dolomanov et al., 2009)'
_computing_publication_material 'Olex2 1.3 (Dolomanov et al., 2009)'
_computing_structure_refinement 'SHELXL 2018/3 (Sheldrick, 2015)'
_computing_structure_solution 'SHELXT 2018/2 (Sheldrick, 2018)'
_diffrn_ambient_temperature 340.15
_diffrn_detector_area_resol_mean 5.8140
_diffrn_detector_type 'Pilatus 300K'
_diffrn_measured_fraction_theta_full 0.999
_diffrn_measured_fraction_theta_max 0.999
_diffrn_measurement_details
;
List of Runs (angles in degrees, time in seconds):

  # Type    Start    End  Width  t~exp~   \w     \q     \k     \f   Frames
--------------------------------------------------------------------------
  1  \w    -41.00  25.00   0.50    3.50    --   12.29 -57.00  30.00  132
  2  \w     -2.00  34.00   0.50    3.50    --   12.29 -99.00  30.00   72
  3  \w     -2.00  45.00   0.50    3.50    --   12.29 -99.00  90.00   94
  4  \w     -2.00  49.00   0.50    3.50    --   12.29 -99.00 150.00  102
  5  \w    -56.00  41.00   0.50    3.50    --   12.29 -80.00 -82.00  194
  6  \w      0.00  26.00   0.50    3.50    --   12.29 -19.00 -90.00   52
  7  \w    -15.00  15.00   0.50    3.50    --  -11.00 -80.00 -82.00   60
  8  \w     -2.00  50.00   0.50    3.50    --   12.29 -99.00 -90.00  104
  9  \w     -8.00  87.00   0.50    3.50    --   12.29  19.00-120.00  190
 10  \w     38.00  63.00   0.50    3.50    --  -11.00  57.00-180.00   50
 11  \w    -11.00  14.00   0.50    3.50    --  -11.00  57.00-180.00   50
 12  \w    -56.00 -31.00   0.50    3.50    --   12.29 -19.00 -90.00   50
 13  \w    -55.00 -25.00   0.50    3.50    --  -11.00 -80.00 -82.00   60
 14  \w     11.00  60.00   0.50    3.50    --   12.29  57.00  60.00   98
 15  \w    -16.00  41.00   0.50    3.50    --   12.29  80.00  40.00  114
 16  \w     -6.00  59.00   0.50    3.50    --   12.29  77.00 150.00  130
;
_diffrn_measurement_device 'four-circle diffractometer'
_diffrn_measurement_device_type 'XtaLAB Synergy, Dualflex, Pilatus 300K'
_diffrn_measurement_method '\w scans'
_diffrn_radiation_type MoK\a
_diffrn_radiation_wavelength 0.71073
_diffrn_reflns_av_R_equivalents 0.6446
_diffrn_reflns_av_unetI/netI 0.4740
_diffrn_reflns_Laue_measured_fraction_full 0.999
_diffrn_reflns_Laue_measured_fraction_max 0.999
_diffrn_reflns_limit_h_max 15
_diffrn_reflns_limit_h_min -15
_diffrn_reflns_limit_k_max 16
_diffrn_reflns_limit_k_min -16
_diffrn_reflns_limit_l_max 17
_diffrn_reflns_limit_l_min -17
_diffrn_reflns_number 38194
_diffrn_reflns_point_group_measured_fraction_full 0.999
_diffrn_reflns_point_group_measured_fraction_max 0.999
_diffrn_reflns_theta_full 25.242
_diffrn_reflns_theta_max 28.282
_diffrn_reflns_theta_min 2.188
_exptl_absorpt_coefficient_mu 0.574
_exptl_absorpt_correction_T_max 1.00000
_exptl_absorpt_correction_T_min 0.02949
_exptl_absorpt_correction_type multi-scan
_exptl_absorpt_process_details
;
CrysAlisPro 1.171.40.63a (Rigaku Oxford Diffraction, 2019)
Empirical absorption correction using spherical harmonics,
 implemented in SCALE3 ABSPACK scaling algorithm.
;
_exptl_crystal_colour 'dark brown'
_exptl_crystal_colour_modifier dark
_exptl_crystal_colour_primary brown
_exptl_crystal_density_diffrn 1.434
_exptl_crystal_description needle
_exptl_crystal_F_000 734
_exptl_crystal_preparation 'Combined equal ratios of starting materials'
_exptl_crystal_recrystallization_method 'Slow evaporation of the solvent'
_exptl_crystal_size_max 2
_exptl_crystal_size_mid 1
_exptl_crystal_size_min 1
_refine_diff_density_max 0.617
_refine_diff_density_min -0.607
_refine_diff_density_rms 0.106
_refine_ls_extinction_method none
_refine_ls_goodness_of_fit_ref 0.894
_refine_ls_hydrogen_treatment constr
_refine_ls_matrix_type full
_refine_ls_number_parameters 445
_refine_ls_number_reflns 8141
_refine_ls_number_restraints 15
_refine_ls_restrained_S_all 0.895
_refine_ls_R_factor_all 0.3859
_refine_ls_R_factor_gt 0.1346
_refine_ls_shift/su_max 0.000
_refine_ls_shift/su_mean 0.000
_refine_ls_structure_factor_coef Fsqd
_refine_ls_weighting_details 'w=1/[\s^2^(Fo^2^)+(0.0529P)^2^] where P=(Fo^2^+2Fc^2^)/3'
_refine_ls_weighting_scheme calc
_refine_ls_wR_factor_gt 0.2872
_refine_ls_wR_factor_ref 0.4305
_reflns_Friedel_coverage 0.000
_reflns_number_gt 1718
_reflns_number_total 8141
_reflns_threshold_expression 'I > 2\s(I)'
_cod_data_source_file cm0c03396_si_004.cif
_cod_data_source_block sjcm19ar22_18_340_00
_cod_original_cell_volume 1642.9(16)
_cod_database_code 4003727
_shelx_shelxl_version_number 2018/3
_shelx_space_group_comment
;
The symmetry employed for this shelxl refinement is uniquely defined
by the following loop, which should always be used as a source of
symmetry information in preference to the above space-group names.
They are only intended as comments.
;
_shelx_estimated_absorpt_t_max 0.598
_shelx_estimated_absorpt_t_min 0.393
_olex2_refinement_description
;
1. Fixed Uiso
 At 1.2 times of:
  All C(H) groups
 At 1.5 times of:
  All C(H,H,H) groups
2. Uiso/Uaniso restraints and constraints
Uanis(C37) \\sim Ueq: with sigma of 0.01 and sigma for terminal atoms of 0.01
3. Rigid body (RIGU) restrains
 C37, C36, N6, H37A, H37B, H37C
 with sigma for 1-2 distances of 0.004 and sigma for 1-3 distances of 0.004
4.a Aromatic/amide H refined with riding coordinates:
 C16(H16), C8(H8), C25(H25), C2(H2), C23(H23), C6(H6), C15(H15), C11(H11),
 C10(H10), C27(H27), C19(H19), C12(H12), C14(H14), C33(H33), C20(H20), C31(H31),
  C3(H3), C32(H32), C28(H28), C29(H29)
4.b Idealised Me refined as rotating group:
 C5(H5A,H5B,H5C), C22(H22A,H22B,H22C), C37(H37A,H37B,H37C)
;
_olex2_submission_original_sample_id Sjcm19ar22_18_340_00
_olex2_submission_special_instructions 'No special instructions were received'
_oxdiff_exptl_absorpt_empirical_details
;
Empirical correction (ABSPACK) includes:
- Absorption correction using spherical harmonics
- Frame scaling
;

loop_
_space_group_symop_operation_xyz
'x, y, z'
'-x, -y, -z'

loop_
_atom_site_label
_atom_site_type_symbol
_atom_site_fract_x
_atom_site_fract_y
_atom_site_fract_z
_atom_site_U_iso_or_equiv
_atom_site_adp_type
_atom_site_occupancy
_atom_site_site_symmetry_order
_atom_site_calc_flag
_atom_site_refinement_flags_posn
_atom_site_refinement_flags_adp
_atom_site_refinement_flags_occupancy
_atom_site_disorder_assembly
_atom_site_disorder_group
Fe1 Fe 0.60538(17) 0.23483(15) 0.45969(17) 0.0780(7) Uani 1 1 d . . . . .
S1 S 0.0822(5) 0.7144(6) 0.2987(6) 0.173(2) Uani 1 1 d . . . . .
O3 O 0.4564(7) 0.3424(7) 0.3718(8) 0.087(3) Uani 1 1 d . . . . .
N1 N 0.6470(7) 0.3620(7) 0.4960(9) 0.063(2) Uani 1 1 d . . . . .
O1 O 0.5385(7) 0.1732(7) 0.6038(8) 0.089(3) Uani 1 1 d . . . . .
O4 O 0.1502(8) 0.3069(8) 0.1165(8) 0.102(3) Uani 1 1 d . . . . .
N3 N 0.6032(9) 0.0997(8) 0.4112(9) 0.072(3) Uani 1 1 d . . . . .
N4 N 0.7709(9) 0.0908(8) 0.5395(8) 0.072(3) Uani 1 1 d . . . . .
C13 C 0.8056(10) 0.4734(10) 0.2282(11) 0.073(3) Uani 1 1 d . . . . .
N2 N 0.6986(9) 0.3198(8) 0.3151(9) 0.083(3) Uani 1 1 d . . . . .
C17 C 0.7438(10) 0.4109(10) 0.3144(11) 0.068(3) Uani 1 1 d . . . . .
O2 O 0.4600(10) 0.2870(9) 0.9630(9) 0.117(3) Uani 1 1 d . . . . .
C16 C 0.7283(11) 0.2979(11) 0.2248(13) 0.083(4) Uani 1 1 d . . . . .
H16 H 0.705077 0.235224 0.224103 0.100 Uiso 1 1 calc R U . . .
C8 C 0.6155(11) 0.3774(11) 0.5842(11) 0.075(3) Uani 1 1 d . . . . .
H8 H 0.629392 0.444607 0.585308 0.090 Uiso 1 1 calc R U . . .
C18 C 0.3912(11) 0.3282(10) 0.3101(11) 0.070(3) Uani 1 1 d . . . . .
C1 C 0.5234(11) 0.2032(10) 0.6898(13) 0.082(4) Uani 1 1 d . . . . .
C7 C 0.5612(10) 0.3034(10) 0.6820(11) 0.072(3) Uani 1 1 d . . . . .
C26 C 0.7033(11) -0.0153(10) 0.4629(10) 0.066(3) Uani 1 1 d . . . . .
C24 C 0.4174(12) 0.2170(10) 0.2959(11) 0.074(3) Uani 1 1 d . . . . .
C25 C 0.5177(13) 0.1114(11) 0.3527(12) 0.076(4) Uani 1 1 d . . . . .
H25 H 0.522167 0.040211 0.346717 0.091 Uiso 1 1 calc R U . . .
C2 C 0.4722(11) 0.1390(11) 0.7904(14) 0.089(4) Uani 1 1 d . . . . .
H2 H 0.451459 0.071410 0.797845 0.107 Uiso 1 1 calc R U . . .
C34 C 0.7893(12) -0.0164(11) 0.5222(11) 0.073(3) Uani 1 1 d . . . . .
C23 C 0.3371(11) 0.2119(11) 0.2305(11) 0.072(3) Uani 1 1 d . . . . .
H23 H 0.354501 0.137842 0.225202 0.086 Uiso 1 1 calc R U . . .
C9 C 0.7115(10) 0.4360(10) 0.4091(11) 0.076(3) Uani 1 1 d . . . . .
C30 C 0.8945(11) -0.1241(11) 0.5808(11) 0.075(3) Uani 1 1 d . . . . .
C6 C 0.5367(12) 0.3322(11) 0.7733(12) 0.083(4) Uani 1 1 d . . . . .
H6 H 0.556357 0.399566 0.767712 0.099 Uiso 1 1 calc R U . . .
C35 C 0.0704(15) 0.7297(14) 0.1695(17) 0.111(6) Uani 1 1 d . . . . .
C15 C 0.7886(12) 0.3571(12) 0.1343(12) 0.091(4) Uani 1 1 d . . . . .
H15 H 0.797013 0.341656 0.071413 0.109 Uiso 1 1 calc R U . . .
C11 C 0.8191(13) 0.5826(13) 0.3286(13) 0.099(4) Uani 1 1 d . . . . .
H11 H 0.845640 0.640869 0.334136 0.118 Uiso 1 1 calc R U . . .
C10 C 0.7547(13) 0.5229(10) 0.4147(12) 0.096(4) Uani 1 1 d . . . . .
H10 H 0.739383 0.539673 0.476942 0.116 Uiso 1 1 calc R U . . .
C27 C 0.7220(12) -0.1230(11) 0.4477(11) 0.087(4) Uani 1 1 d . . . . .
H27 H 0.665831 -0.124400 0.404341 0.104 Uiso 1 1 calc R U . . .
C19 C 0.2873(11) 0.4289(11) 0.2463(13) 0.088(4) Uani 1 1 d . . . . .
H19 H 0.271021 0.505906 0.245842 0.105 Uiso 1 1 calc R U . . .
C12 C 0.8482(13) 0.5640(11) 0.2340(13) 0.098(4) Uani 1 1 d . . . . .
H12 H 0.892850 0.607317 0.176973 0.117 Uiso 1 1 calc R U . . .
N5 N 0.0712(14) 0.7334(13) 0.0837(14) 0.135(5) Uani 1 1 d . . . . .
C14 C 0.8374(11) 0.4405(12) 0.1363(11) 0.085(4) Uani 1 1 d . . . . .
H14 H 0.888537 0.474113 0.080692 0.103 Uiso 1 1 calc R U . . .
C4 C 0.4861(13) 0.2680(13) 0.8689(13) 0.093(4) Uani 1 1 d . . . . .
C33 C 0.8494(13) 0.0921(13) 0.5965(12) 0.089(4) Uani 1 1 d . . . . .
H33 H 0.836139 0.165260 0.602268 0.106 Uiso 1 1 calc R U . . .
C20 C 0.2115(12) 0.4170(11) 0.1866(12) 0.092(4) Uani 1 1 d . . . . .
H20 H 0.140673 0.483770 0.152561 0.111 Uiso 1 1 calc R U . . .
C21 C 0.2330(13) 0.3090(13) 0.1724(13) 0.092(4) Uani 1 1 d . . . . .
C31 C 0.9738(13) -0.1158(12) 0.6382(12) 0.099(4) Uani 1 1 d . . . . .
H31 H 1.043923 -0.184280 0.670199 0.119 Uiso 1 1 calc R U . . .
C3 C 0.4508(12) 0.1680(12) 0.8773(13) 0.096(4) Uani 1 1 d . . . . .
H3 H 0.413725 0.123622 0.941567 0.115 Uiso 1 1 calc R U . . .
C32 C 0.9591(12) -0.0120(13) 0.6537(12) 0.095(4) Uani 1 1 d . . . . .
H32 H 1.014251 -0.009053 0.696809 0.114 Uiso 1 1 calc R U . . .
C36 C 0.758(2) 0.0496(18) 0.100(2) 0.157(8) Uani 1 1 d . . . . .
C5 C 0.5048(14) 0.3775(12) 0.9687(13) 0.121(5) Uani 1 1 d . . . . .
H5A H 0.472329 0.458100 0.903408 0.181 Uiso 1 1 calc R U . . .
H5B H 0.591600 0.350077 0.968879 0.181 Uiso 1 1 calc R U . . .
H5C H 0.480130 0.384147 1.037575 0.181 Uiso 1 1 calc R U . . .
C28 C 0.8260(13) -0.2272(12) 0.4989(14) 0.098(5) Uani 1 1 d . . . . .
H28 H 0.838317 -0.297966 0.489320 0.118 Uiso 1 1 calc R U . . .
C22 C 0.1776(15) 0.2045(13) 0.0922(13) 0.124(5) Uani 1 1 d . . . . .
H22A H 0.236128 0.212022 0.034694 0.185 Uiso 1 1 calc R U . . .
H22B H 0.105204 0.204639 0.064691 0.185 Uiso 1 1 calc R U . . .
H22C H 0.210194 0.127134 0.160643 0.185 Uiso 1 1 calc R U . . .
C29 C 0.9058(14) -0.2271(12) 0.5598(14) 0.107(5) Uani 1 1 d . . . . .
H29 H 0.973943 -0.298160 0.591317 0.129 Uiso 1 1 calc R U . . .
N6 N 0.711(2) 0.0723(18) 0.1616(19) 0.197(9) Uani 1 1 d . . . . .
C37 C 0.8084(18) 0.0163(18) 0.0077(19) 0.177(7) Uani 1 1 d . U . . .
H37A H 0.745866 0.050087 -0.050642 0.266 Uiso 1 1 calc R U . . .
H37B H 0.839315 -0.073600 0.038712 0.266 Uiso 1 1 calc R U . . .
H37C H 0.872771 0.050691 -0.024958 0.266 Uiso 1 1 calc R U . . .

loop_
_atom_site_aniso_label
_atom_site_aniso_U_11
_atom_site_aniso_U_22
_atom_site_aniso_U_33
_atom_site_aniso_U_23
_atom_site_aniso_U_13
_atom_site_aniso_U_12
Fe1 0.0881(14) 0.0764(11) 0.0941(15) -0.0561(11) 0.0034(10) -0.0299(9)
S1 0.157(5) 0.217(5) 0.226(7) -0.169(5) 0.012(5) -0.057(4)
O3 0.091(6) 0.084(5) 0.118(7) -0.071(5) 0.009(5) -0.030(5)
N1 0.050(6) 0.061(5) 0.084(8) -0.036(5) -0.007(5) -0.020(4)
O1 0.097(6) 0.081(5) 0.117(8) -0.058(5) 0.000(5) -0.040(5)
O4 0.108(7) 0.092(6) 0.119(8) -0.055(6) -0.010(6) -0.035(5)
N3 0.079(7) 0.063(6) 0.081(8) -0.040(5) -0.002(6) -0.021(5)
N4 0.086(7) 0.085(6) 0.077(7) -0.058(6) 0.020(6) -0.041(5)
C13 0.067(8) 0.064(7) 0.073(10) -0.019(7) -0.001(7) -0.021(6)
N2 0.096(8) 0.061(5) 0.090(8) -0.042(6) -0.019(6) -0.005(5)
C17 0.072(8) 0.061(7) 0.068(9) -0.027(7) -0.005(7) -0.019(6)
O2 0.160(10) 0.113(7) 0.103(8) -0.060(6) 0.026(7) -0.064(7)
C16 0.087(9) 0.082(8) 0.086(11) -0.049(8) -0.001(8) -0.017(7)
C8 0.087(9) 0.083(8) 0.076(9) -0.053(8) 0.012(8) -0.031(7)
C18 0.069(8) 0.076(7) 0.086(9) -0.055(7) 0.021(7) -0.029(7)
C1 0.080(9) 0.071(7) 0.113(12) -0.050(8) 0.013(9) -0.036(7)
C7 0.064(8) 0.064(7) 0.085(10) -0.033(7) 0.001(7) -0.020(6)
C26 0.078(8) 0.075(8) 0.067(8) -0.043(7) 0.016(7) -0.036(7)
C24 0.082(9) 0.058(7) 0.087(10) -0.039(7) 0.025(8) -0.028(7)
C25 0.092(10) 0.077(8) 0.089(10) -0.060(8) 0.040(8) -0.042(8)
C2 0.090(10) 0.074(8) 0.117(13) -0.053(9) 0.008(9) -0.030(7)
C34 0.075(9) 0.074(7) 0.078(9) -0.040(7) 0.032(7) -0.038(7)
C23 0.055(8) 0.094(8) 0.091(10) -0.056(8) -0.002(7) -0.031(7)
C9 0.076(8) 0.060(7) 0.088(10) -0.030(7) -0.003(7) -0.022(6)
C30 0.060(8) 0.076(8) 0.096(10) -0.048(7) -0.002(7) -0.015(7)
C6 0.110(11) 0.091(8) 0.074(10) -0.050(8) 0.026(8) -0.052(8)
C35 0.115(13) 0.095(10) 0.145(17) -0.077(12) 0.003(13) -0.026(9)
C15 0.108(11) 0.098(9) 0.076(10) -0.042(8) 0.015(9) -0.043(9)
C11 0.123(12) 0.113(10) 0.098(12) -0.061(10) 0.023(10) -0.071(10)
C10 0.127(12) 0.072(8) 0.103(12) -0.041(8) 0.001(10) -0.046(8)
C27 0.097(10) 0.078(8) 0.096(11) -0.055(8) -0.004(8) -0.014(8)
C19 0.065(9) 0.068(8) 0.136(13) -0.051(8) 0.004(9) -0.022(7)
C12 0.118(12) 0.082(8) 0.092(12) -0.033(8) 0.017(9) -0.045(8)
N5 0.149(13) 0.123(10) 0.131(14) -0.068(10) -0.017(11) -0.022(9)
C14 0.074(9) 0.105(9) 0.058(9) -0.029(8) 0.012(7) -0.023(7)
C4 0.114(11) 0.102(9) 0.090(11) -0.068(9) 0.028(9) -0.039(9)
C33 0.091(11) 0.104(10) 0.091(11) -0.054(8) 0.004(9) -0.044(9)
C20 0.078(9) 0.077(8) 0.124(13) -0.058(8) 0.006(9) -0.011(7)
C21 0.087(11) 0.105(10) 0.115(13) -0.060(9) 0.012(9) -0.056(9)
C31 0.096(11) 0.086(9) 0.091(12) -0.024(8) 0.000(9) -0.023(8)
C3 0.099(11) 0.095(9) 0.110(12) -0.059(9) 0.016(9) -0.036(8)
C32 0.078(10) 0.100(10) 0.108(12) -0.048(9) -0.022(9) -0.020(8)
C36 0.168(19) 0.130(13) 0.23(2) -0.121(15) 0.069(16) -0.074(13)
C5 0.170(15) 0.100(9) 0.122(13) -0.065(9) -0.013(11) -0.050(10)
C28 0.081(10) 0.083(9) 0.149(15) -0.076(10) 0.005(10) -0.014(8)
C22 0.163(15) 0.125(11) 0.125(14) -0.083(11) 0.007(12) -0.058(11)
C29 0.101(12) 0.077(9) 0.141(15) -0.056(9) 0.016(11) -0.021(8)
N6 0.26(2) 0.163(14) 0.210(19) -0.128(14) 0.063(16) -0.076(15)
C37 0.186(11) 0.173(10) 0.191(11) -0.104(8) 0.035(8) -0.056(8)

loop_
_atom_type_symbol
_atom_type_description
_atom_type_scat_dispersion_real
_atom_type_scat_dispersion_imag
_atom_type_scat_source
C C 0.0033 0.0016 'International Tables Vol C Tables 4.2.6.8 and 6.1.1.4'
H H 0.0000 0.0000 'International Tables Vol C Tables 4.2.6.8 and 6.1.1.4'
Fe Fe 0.3463 0.8444 'International Tables Vol C Tables 4.2.6.8 and 6.1.1.4'
N N 0.0061 0.0033 'International Tables Vol C Tables 4.2.6.8 and 6.1.1.4'
O O 0.0106 0.0060 'International Tables Vol C Tables 4.2.6.8 and 6.1.1.4'
S S 0.1246 0.1234 'International Tables Vol C Tables 4.2.6.8 and 6.1.1.4'

loop_
_geom_angle_atom_site_label_1
_geom_angle_atom_site_label_2
_geom_angle_atom_site_label_3
_geom_angle
_geom_angle_site_symmetry_1
_geom_angle_site_symmetry_3
_geom_angle_publ_flag
O3 Fe1 N1 99.4(3) . . ?
O3 Fe1 N3 88.7(4) . . ?
O3 Fe1 N4 167.2(3) . . ?
O3 Fe1 N2 89.0(4) . . ?
N1 Fe1 N3 167.2(4) . . ?
N1 Fe1 N4 92.6(3) . . ?
N1 Fe1 N2 78.5(4) . . ?
O1 Fe1 O3 96.9(4) . . ?
O1 Fe1 N1 89.4(3) . . ?
O1 Fe1 N3 99.4(3) . . ?
O1 Fe1 N4 87.4(4) . . ?
O1 Fe1 N2 167.3(3) . . ?
N3 Fe1 N4 78.7(4) . . ?
N2 Fe1 N3 91.9(4) . . ?
N2 Fe1 N4 89.3(4) . . ?
C18 O3 Fe1 131.5(7) . . ?
C8 N1 Fe1 124.4(8) . . ?
C8 N1 C9 121.5(9) . . ?
C9 N1 Fe1 114.0(7) . . ?
C1 O1 Fe1 133.8(7) . . ?
C21 O4 C22 117.5(11) . . ?
C26 N3 Fe1 113.0(7) . . ?
C25 N3 Fe1 124.3(8) . . ?
C25 N3 C26 122.4(9) . . ?
C34 N4 Fe1 112.4(8) . . ?
C33 N4 Fe1 127.5(8) . . ?
C33 N4 C34 120.1(12) . . ?
C17 C13 C12 119.7(12) . . ?
C17 C13 C14 119.4(11) . . ?
C12 C13 C14 120.7(12) . . ?
C17 N2 Fe1 115.9(8) . . ?
C16 N2 Fe1 130.5(8) . . ?
C16 N2 C17 113.5(11) . . ?
C13 C17 N2 123.2(11) . . ?
C13 C17 C9 122.7(11) . . ?
C9 C17 N2 114.0(11) . . ?
C4 O2 C5 116.8(11) . . ?
N2 C16 H16 116.5 . . ?
N2 C16 C15 127.0(12) . . ?
C15 C16 H16 116.5 . . ?
N1 C8 H8 116.2 . . ?
N1 C8 C7 127.6(10) . . ?
C7 C8 H8 116.2 . . ?
O3 C18 C24 125.2(12) . . ?
O3 C18 C19 119.5(10) . . ?
C19 C18 C24 115.3(11) . . ?
O1 C1 C7 121.0(12) . . ?
O1 C1 C2 121.9(10) . . ?
C2 C1 C7 117.1(12) . . ?
C8 C7 C1 123.4(11) . . ?
C6 C7 C8 119.5(10) . . ?
C6 C7 C1 117.0(12) . . ?
C34 C26 N3 117.1(9) . . ?
C34 C26 C27 118.0(12) . . ?
C27 C26 N3 124.7(11) . . ?
C25 C24 C18 121.3(12) . . ?
C23 C24 C18 119.4(12) . . ?
C23 C24 C25 119.2(10) . . ?
N3 C25 C24 128.6(10) . . ?
N3 C25 H25 115.7 . . ?
C24 C25 H25 115.7 . . ?
C1 C2 H2 117.8 . . ?
C3 C2 C1 124.4(12) . . ?
C3 C2 H2 117.8 . . ?
N4 C34 C30 116.9(11) . . ?
C26 C34 N4 118.5(12) . . ?
C26 C34 C30 124.2(10) . . ?
C24 C23 H23 117.6 . . ?
C21 C23 C24 124.7(11) . . ?
C21 C23 H23 117.6 . . ?
C17 C9 N1 117.3(9) . . ?
C10 C9 N1 125.5(12) . . ?
C10 C9 C17 116.9(12) . . ?
C31 C30 C34 119.5(11) . . ?
C31 C30 C29 126.8(13) . . ?
C29 C30 C34 113.4(11) . . ?
C7 C6 H6 118.1 . . ?
C4 C6 C7 123.8(11) . . ?
C4 C6 H6 118.1 . . ?
N5 C35 S1 174.5(18) . . ?
C16 C15 H15 120.4 . . ?
C16 C15 C14 119.2(12) . . ?
C14 C15 H15 120.4 . . ?
C10 C11 H11 117.4 . . ?
C10 C11 C12 125.2(12) . . ?
C12 C11 H11 117.4 . . ?
C9 C10 H10 120.3 . . ?
C11 C10 C9 119.4(13) . . ?
C11 C10 H10 120.3 . . ?
C26 C27 H27 120.4 . . ?
C28 C27 C26 119.1(12) . . ?
C28 C27 H27 120.4 . . ?
C18 C19 H19 118.9 . . ?
C20 C19 C18 122.1(11) . . ?
C20 C19 H19 118.9 . . ?
C13 C12 H12 122.0 . . ?
C11 C12 C13 115.9(12) . . ?
C11 C12 H12 122.0 . . ?
C13 C14 H14 121.5 . . ?
C15 C14 C13 117.0(11) . . ?
C15 C14 H14 121.5 . . ?
O2 C4 C3 112.5(13) . . ?
C6 C4 O2 128.4(11) . . ?
C6 C4 C3 119.0(12) . . ?
N4 C33 H33 117.5 . . ?
N4 C33 C32 125.1(12) . . ?
C32 C33 H33 117.5 . . ?
C19 C20 H20 118.1 . . ?
C19 C20 C21 123.8(13) . . ?
C21 C20 H20 118.1 . . ?
O4 C21 C23 127.5(11) . . ?
O4 C21 C20 117.8(14) . . ?
C23 C21 C20 114.3(12) . . ?
C30 C31 H31 117.9 . . ?
C30 C31 C32 124.2(13) . . ?
C32 C31 H31 117.9 . . ?
C2 C3 C4 118.4(13) . . ?
C2 C3 H3 120.8 . . ?
C4 C3 H3 120.8 . . ?
C33 C32 H32 123.1 . . ?
C31 C32 C33 113.8(12) . . ?
C31 C32 H32 123.1 . . ?
N6 C36 C37 172(3) . . ?
O2 C5 H5A 109.5 . . ?
O2 C5 H5B 109.5 . . ?
O2 C5 H5C 109.5 . . ?
H5A C5 H5B 109.5 . . ?
H5A C5 H5C 109.5 . . ?
H5B C5 H5C 109.5 . . ?
C27 C28 H28 119.3 . . ?
C29 C28 C27 121.4(12) . . ?
C29 C28 H28 119.3 . . ?
O4 C22 H22A 109.5 . . ?
O4 C22 H22B 109.5 . . ?
O4 C22 H22C 109.5 . . ?
H22A C22 H22B 109.5 . . ?
H22A C22 H22C 109.5 . . ?
H22B C22 H22C 109.5 . . ?
C30 C29 H29 118.2 . . ?
C28 C29 C30 123.6(14) . . ?
C28 C29 H29 118.2 . . ?
C36 C37 H37A 109.5 . . ?
C36 C37 H37B 109.5 . . ?
C36 C37 H37C 109.5 . . ?
H37A C37 H37B 109.5 . . ?
H37A C37 H37C 109.5 . . ?
H37B C37 H37C 109.5 . . ?

loop_
_geom_bond_atom_site_label_1
_geom_bond_atom_site_label_2
_geom_bond_distance
_geom_bond_site_symmetry_2
_geom_bond_publ_flag
Fe1 O3 1.905(9) . ?
Fe1 N1 2.098(7) . ?
Fe1 O1 1.885(9) . ?
Fe1 N3 2.108(8) . ?
Fe1 N4 2.120(10) . ?
Fe1 N2 2.103(11) . ?
S1 C35 1.645(19) . ?
O3 C18 1.287(12) . ?
N1 C8 1.270(13) . ?
N1 C9 1.432(14) . ?
O1 C1 1.339(14) . ?
O4 C21 1.300(14) . ?
O4 C22 1.414(13) . ?
N3 C26 1.439(14) . ?
N3 C25 1.262(15) . ?
N4 C34 1.430(12) . ?
N4 C33 1.263(14) . ?
C13 C17 1.347(15) . ?
C13 C12 1.436(15) . ?
C13 C14 1.439(16) . ?
N2 C17 1.425(12) . ?
N2 C16 1.336(15) . ?
C17 C9 1.419(16) . ?
O2 C4 1.362(15) . ?
O2 C5 1.450(12) . ?
C16 H16 0.9300 . ?
C16 C15 1.352(16) . ?
C8 H8 0.9300 . ?
C8 C7 1.431(15) . ?
C18 C24 1.441(13) . ?
C18 C19 1.417(16) . ?
C1 C7 1.442(13) . ?
C1 C2 1.390(17) . ?
C7 C6 1.395(16) . ?
C26 C34 1.339(15) . ?
C26 C27 1.420(13) . ?
C24 C25 1.393(17) . ?
C24 C23 1.383(15) . ?
C25 H25 0.9300 . ?
C2 H2 0.9300 . ?
C2 C3 1.341(17) . ?
C34 C30 1.442(16) . ?
C23 H23 0.9300 . ?
C23 C21 1.383(17) . ?
C9 C10 1.395(13) . ?
C30 C31 1.324(17) . ?
C30 C29 1.425(15) . ?
C6 H6 0.9300 . ?
C6 C4 1.346(16) . ?
C35 N5 1.115(19) . ?
C15 H15 0.9300 . ?
C15 C14 1.375(15) . ?
C11 H11 0.9300 . ?
C11 C10 1.353(16) . ?
C11 C12 1.369(18) . ?
C10 H10 0.9300 . ?
C27 H27 0.9300 . ?
C27 C28 1.400(17) . ?
C19 H19 0.9300 . ?
C19 C20 1.342(16) . ?
C12 H12 0.9300 . ?
C14 H14 0.9300 . ?
C4 C3 1.419(15) . ?
C33 H33 0.9300 . ?
C33 C32 1.453(17) . ?
C20 H20 0.9300 . ?
C20 C21 1.409(15) . ?
C31 H31 0.9300 . ?
C31 C32 1.382(16) . ?
C3 H3 0.9300 . ?
C32 H32 0.9300 . ?
C36 N6 1.04(2) . ?
C36 C37 1.47(3) . ?
C5 H5A 0.9600 . ?
C5 H5B 0.9600 . ?
C5 H5C 0.9600 . ?
C28 H28 0.9300 . ?
C28 C29 1.302(18) . ?
C22 H22A 0.9600 . ?
C22 H22B 0.9600 . ?
C22 H22C 0.9600 . ?
C29 H29 0.9300 . ?
C37 H37A 0.9600 . ?
C37 H37B 0.9600 . ?
C37 H37C 0.9600 . ?

loop_
_geom_torsion_atom_site_label_1
_geom_torsion_atom_site_label_2
_geom_torsion_atom_site_label_3
_geom_torsion_atom_site_label_4
_geom_torsion
_geom_torsion_site_symmetry_1
_geom_torsion_site_symmetry_2
_geom_torsion_site_symmetry_3
_geom_torsion_site_symmetry_4
_geom_torsion_publ_flag
Fe1 O3 C18 C24 2.1(17) . . . . ?
Fe1 O3 C18 C19 -175.4(8) . . . . ?
Fe1 N1 C8 C7 8.8(18) . . . . ?
Fe1 N1 C9 C17 -3.0(13) . . . . ?
Fe1 N1 C9 C10 -176.9(10) . . . . ?
Fe1 O1 C1 C7 0.8(18) . . . . ?
Fe1 O1 C1 C2 -178.6(8) . . . . ?
Fe1 N3 C26 C34 -7.3(12) . . . . ?
Fe1 N3 C26 C27 178.0(9) . . . . ?
Fe1 N3 C25 C24 9.2(18) . . . . ?
Fe1 N4 C34 C26 -1.5(12) . . . . ?
Fe1 N4 C34 C30 -175.1(8) . . . . ?
Fe1 N4 C33 C32 177.1(9) . . . . ?
Fe1 N2 C17 C13 179.8(9) . . . . ?
Fe1 N2 C17 C9 -3.9(12) . . . . ?
Fe1 N2 C16 C15 179.8(10) . . . . ?
O3 Fe1 O1 C1 -98.1(11) . . . . ?
O3 C18 C24 C25 1.7(18) . . . . ?
O3 C18 C24 C23 177.5(10) . . . . ?
O3 C18 C19 C20 -175.5(11) . . . . ?
N1 Fe1 O1 C1 1.3(11) . . . . ?
N1 C8 C7 C1 -5.9(19) . . . . ?
N1 C8 C7 C6 177.7(12) . . . . ?
N1 C9 C10 C11 177.0(12) . . . . ?
O1 C1 C7 C8 0.5(18) . . . . ?
O1 C1 C7 C6 177.0(11) . . . . ?
O1 C1 C2 C3 -177.4(13) . . . . ?
N3 Fe1 O1 C1 172.0(11) . . . . ?
N3 C26 C34 N4 5.9(15) . . . . ?
N3 C26 C34 C30 179.0(10) . . . . ?
N3 C26 C27 C28 177.3(11) . . . . ?
N4 Fe1 O1 C1 93.9(11) . . . . ?
N4 C34 C30 C31 -6.0(17) . . . . ?
N4 C34 C30 C29 179.5(10) . . . . ?
N4 C33 C32 C31 2(2) . . . . ?
C13 C17 C9 N1 -179.3(10) . . . . ?
C13 C17 C9 C10 -4.8(18) . . . . ?
N2 Fe1 O1 C1 19(2) . . . . ?
N2 C17 C9 N1 4.5(15) . . . . ?
N2 C17 C9 C10 178.9(9) . . . . ?
N2 C16 C15 C14 7(2) . . . . ?
C17 C13 C12 C11 -1.6(19) . . . . ?
C17 C13 C14 C15 8.2(18) . . . . ?
C17 N2 C16 C15 -3.9(18) . . . . ?
C17 C9 C10 C11 3.1(18) . . . . ?
O2 C4 C3 C2 -179.6(13) . . . . ?
C16 N2 C17 C13 3.0(16) . . . . ?
C16 N2 C17 C9 179.2(10) . . . . ?
C16 C15 C14 C13 -8.9(18) . . . . ?
C8 N1 C9 C17 179.3(11) . . . . ?
C8 N1 C9 C10 5.5(17) . . . . ?
C8 C7 C6 C4 -179.8(12) . . . . ?
C18 C24 C25 N3 -8.0(19) . . . . ?
C18 C24 C23 C21 2.5(19) . . . . ?
C18 C19 C20 C21 -6(2) . . . . ?
C1 C7 C6 C4 3.5(19) . . . . ?
C1 C2 C3 C4 -2(2) . . . . ?
C7 C1 C2 C3 3(2) . . . . ?
C7 C6 C4 O2 179.0(13) . . . . ?
C7 C6 C4 C3 -3(2) . . . . ?
C26 N3 C25 C24 -178.3(11) . . . . ?
C26 C34 C30 C31 -179.3(11) . . . . ?
C26 C34 C30 C29 6.3(17) . . . . ?
C26 C27 C28 C29 0(2) . . . . ?
C24 C18 C19 C20 6.8(18) . . . . ?
C24 C23 C21 O4 -174.8(12) . . . . ?
C24 C23 C21 C20 -1.3(19) . . . . ?
C25 N3 C26 C34 179.4(10) . . . . ?
C25 N3 C26 C27 4.8(17) . . . . ?
C25 C24 C23 C21 178.4(12) . . . . ?
C2 C1 C7 C8 179.8(12) . . . . ?
C2 C1 C7 C6 -3.7(17) . . . . ?
C34 N4 C33 C32 -3.4(19) . . . . ?
C34 C26 C27 C28 2.7(17) . . . . ?
C34 C30 C31 C32 5(2) . . . . ?
C34 C30 C29 C28 -4(2) . . . . ?
C23 C24 C25 N3 176.2(11) . . . . ?
C9 N1 C8 C7 -173.8(10) . . . . ?
C30 C31 C32 C33 -3(2) . . . . ?
C6 C4 C3 C2 2(2) . . . . ?
C10 C11 C12 C13 0(2) . . . . ?
C27 C26 C34 N4 -179.1(9) . . . . ?
C27 C26 C34 C30 -6.0(17) . . . . ?
C27 C28 C29 C30 1(2) . . . . ?
C19 C18 C24 C25 179.3(10) . . . . ?
C19 C18 C24 C23 -4.9(16) . . . . ?
C19 C20 C21 O4 177.2(12) . . . . ?
C19 C20 C21 C23 3.1(19) . . . . ?
C12 C13 C17 N2 180.0(10) . . . . ?
C12 C13 C17 C9 4.1(18) . . . . ?
C12 C13 C14 C15 -177.3(11) . . . . ?
C12 C11 C10 C9 -1(2) . . . . ?
C14 C13 C17 N2 -5.5(17) . . . . ?
C14 C13 C17 C9 178.6(11) . . . . ?
C14 C13 C12 C11 -176.1(13) . . . . ?
C33 N4 C34 C26 179.0(11) . . . . ?
C33 N4 C34 C30 5.4(15) . . . . ?
C31 C30 C29 C28 -177.5(15) . . . . ?
C5 O2 C4 C6 -8(2) . . . . ?
C5 O2 C4 C3 173.2(11) . . . . ?
C22 O4 C21 C23 -13(2) . . . . ?
C22 O4 C21 C20 173.5(11) . . . . ?
C29 C30 C31 C32 178.5(13) . . . . ?
